data_7703951
loop_
_publ_author_name
'Yeardley, Callum'
'Kennedy, Alan R.'
'Gros, Philippe C.'
'Touchet, Sabrina'
'Fairley, Michael'
'McLellan, Ross'
'Mart\'inez-Mart\'inez, Antonio J'
'O'Hara, Charles T'

_publ_section_title
;
 Structural and metal-halogen exchange reactivity studies of sodium
 magnesiate biphenolate complexes.
;
_journal_issue 16
_journal_name_full 'Dalton transactions (Cambridge, England : 2003)'
_journal_page_first 5257
_journal_page_last 5263
_journal_paper_doi 10.1039/d0dt00904k
_journal_volume 49
_journal_year 2020
_chemical_formula_moiety 'C50 H96 Mg N6 Na2 O2'
_chemical_formula_sum 'C50 H96 Mg N6 Na2 O2'
_chemical_formula_weight 883.61
_chemical_properties_physical Air-sensitive,Moisture-sensitive,Oxygen-sensitive
_space_group_crystal_system monoclinic
_space_group_IT_number 7
_space_group_name_Hall 'P -2yac'
_space_group_name_H-M_alt 'P 1 n 1'
_atom_sites_solution_hydrogens geom
_atom_sites_solution_primary iterative
_audit_creation_date 2020-03-03
_audit_creation_method
;
Olex2 1.2
(compiled 2018.05.29 svn.r3508 for OlexSys, GUI svn.r5506)
;
_audit_update_record
;
2020-03-04 deposited with the CCDC.	2020-03-27 downloaded from the CCDC.
;
_cell_angle_alpha 90
_cell_angle_beta 100.040(3)
_cell_angle_gamma 90
_cell_formula_units_Z 2
_cell_length_a 12.9924(3)
_cell_length_b 14.0108(3)
_cell_length_c 15.4464(5)
_cell_measurement_reflns_used 10306
_cell_measurement_temperature 123.25(10)
_cell_measurement_theta_max 73.1860
_cell_measurement_theta_min 4.6590
_cell_volume 2768.71(13)
_computing_cell_refinement
;
CrysAlisPro, Agilent Technologies,
Version 1.171.37.35 (release 13-08-2014 CrysAlis171 .NET)
(compiled Aug 13 2014,18:06:01)
;
_computing_data_collection
;
CrysAlisPro, Agilent Technologies,
Version 1.171.37.35 (release 13-08-2014 CrysAlis171 .NET)
(compiled Aug 13 2014,18:06:01)
;
_computing_data_reduction
;
CrysAlisPro, Agilent Technologies,
Version 1.171.37.35 (release 13-08-2014 CrysAlis171 .NET)
(compiled Aug 13 2014,18:06:01)
;
_computing_molecular_graphics 'Olex2 (Dolomanov et al., 2009)'
_computing_publication_material 'Olex2 (Dolomanov et al., 2009)'
_computing_structure_refinement 'ShelXL (Sheldrick, 2015)'
_computing_structure_solution 'olex2.solve (Bourhis et al., 2015)'
_diffrn_ambient_environment N~2~
_diffrn_ambient_temperature 123.25(10)
_diffrn_detector 'CCD plate'
_diffrn_detector_area_resol_mean 16.0268
_diffrn_detector_type Sapphire3
_diffrn_measured_fraction_theta_full 0.999
_diffrn_measured_fraction_theta_max 0.991
_diffrn_measurement_details
;
#__ type_ start__ end____ width___ exp.time_
  1 omega  -26.00   72.00   1.0000    1.1950
omega____ theta____ kappa____ phi______ frames
    -        0.0000   37.0000  150.0000 98

#__ type_ start__ end____ width___ exp.time_
  2 omega   -4.00   42.00   1.0000    1.1950
omega____ theta____ kappa____ phi______ frames
    -        0.0000  -99.0000   90.0000 46

#__ type_ start__ end____ width___ exp.time_
  3 omega  -21.00   69.00   1.0000    1.1950
omega____ theta____ kappa____ phi______ frames
    -        0.0000   57.0000  -60.0000 90

#__ type_ start__ end____ width___ exp.time_
  4 omega  -13.00   77.00   1.0000    4.7800
omega____ theta____ kappa____ phi______ frames
    -       56.0000  -57.0000 -180.0000 90

#__ type_ start__ end____ width___ exp.time_
  5 omega  -13.00   77.00   1.0000    4.7800
omega____ theta____ kappa____ phi______ frames
    -       56.0000  -57.0000 -120.0000 90

#__ type_ start__ end____ width___ exp.time_
  6 omega   18.00  113.00   1.0000    4.7800
omega____ theta____ kappa____ phi______ frames
    -       56.0000 -125.0000 -180.0000 95

#__ type_ start__ end____ width___ exp.time_
  7 omega   35.00  125.00   1.0000    4.7800
omega____ theta____ kappa____ phi______ frames
    -       56.0000   57.0000   30.0000 90

#__ type_ start__ end____ width___ exp.time_
  8 omega   12.00  129.00   1.0000    4.7800
omega____ theta____ kappa____ phi______ frames
    -       56.0000   19.0000  -30.0000 117

#__ type_ start__ end____ width___ exp.time_
  9 omega   26.00  126.00   1.0000    4.7800
omega____ theta____ kappa____ phi______ frames
    -       56.0000   77.0000  -30.0000 100

#__ type_ start__ end____ width___ exp.time_
 10 omega   39.00  178.00   1.0000    4.7800
omega____ theta____ kappa____ phi______ frames
    -      112.0000  -12.0000   90.0000 139

#__ type_ start__ end____ width___ exp.time_
 11 omega   86.00  178.00   1.0000    4.7800
omega____ theta____ kappa____ phi______ frames
    -      112.0000   37.0000 -180.0000 92

#__ type_ start__ end____ width___ exp.time_
 12 omega   40.00   92.00   1.0000    4.7800
omega____ theta____ kappa____ phi______ frames
    -      112.0000  -37.0000   30.0000 52

#__ type_ start__ end____ width___ exp.time_
 13 omega   42.00  105.00   1.0000    4.7800
omega____ theta____ kappa____ phi______ frames
    -      112.0000  -50.0000  -30.0000 63

#__ type_ start__ end____ width___ exp.time_
 14 omega   42.00  105.00   1.0000    4.7800
omega____ theta____ kappa____ phi______ frames
    -      112.0000  -50.0000 -150.0000 63

#__ type_ start__ end____ width___ exp.time_
 15 omega   39.00   94.00   1.0000    4.7800
omega____ theta____ kappa____ phi______ frames
    -      112.0000  -25.0000 -150.0000 55

#__ type_ start__ end____ width___ exp.time_
 16 omega   39.00   94.00   1.0000    4.7800
omega____ theta____ kappa____ phi______ frames
    -      112.0000  -25.0000  150.0000 55

#__ type_ start__ end____ width___ exp.time_
 17 omega   40.00  116.00   1.0000    4.7800
omega____ theta____ kappa____ phi______ frames
    -      112.0000 -111.0000  120.0000 76

#__ type_ start__ end____ width___ exp.time_
 18 omega   40.00   92.00   1.0000    4.7800
omega____ theta____ kappa____ phi______ frames
    -      112.0000  -37.0000  -90.0000 52

#__ type_ start__ end____ width___ exp.time_
 19 omega   78.00  178.00   1.0000    4.7800
omega____ theta____ kappa____ phi______ frames
    -      112.0000   25.0000   30.0000 100

#__ type_ start__ end____ width___ exp.time_
 20 omega   40.00  150.00   1.0000    4.7800
omega____ theta____ kappa____ phi______ frames
    -      112.0000  -91.0000 -150.0000 110

#__ type_ start__ end____ width___ exp.time_
 21 omega   40.00  116.00   1.0000    4.7800
omega____ theta____ kappa____ phi______ frames
    -      112.0000 -111.0000   30.0000 76

#__ type_ start__ end____ width___ exp.time_
 22 omega   39.00   94.00   1.0000    4.7800
omega____ theta____ kappa____ phi______ frames
    -      112.0000  -25.0000  -30.0000 55

#__ type_ start__ end____ width___ exp.time_
 23 omega   44.00  134.00   1.0000    4.7800
omega____ theta____ kappa____ phi______ frames
    -      112.0000  -63.0000   90.0000 90

#__ type_ start__ end____ width___ exp.time_
 24 omega  -72.00   26.00   1.0000    1.1950
omega____ theta____ kappa____ phi______ frames
    -        0.0000  -37.0000  150.0000 98

#__ type_ start__ end____ width___ exp.time_
 25 omega   -4.00   42.00   1.0000    1.1950
omega____ theta____ kappa____ phi______ frames
    -        0.0000  -99.0000  120.0000 46

#__ type_ start__ end____ width___ exp.time_
 26 omega   35.00  125.00   1.0000    4.7800
omega____ theta____ kappa____ phi______ frames
    -       56.0000   57.0000 -180.0000 90

#__ type_ start__ end____ width___ exp.time_
 27 omega  -13.00   77.00   1.0000    4.7800
omega____ theta____ kappa____ phi______ frames
    -       56.0000  -57.0000    0.0000 90

#__ type_ start__ end____ width___ exp.time_
 28 omega   26.00  126.00   1.0000    4.7800
omega____ theta____ kappa____ phi______ frames
    -       56.0000   77.0000 -120.0000 100

#__ type_ start__ end____ width___ exp.time_
 29 omega   26.00  126.00   1.0000    4.7800
omega____ theta____ kappa____ phi______ frames
    -       56.0000   77.0000   90.0000 100
;
_diffrn_measurement_device 'four-circle diffractometer'
_diffrn_measurement_device_type 'Oxford Diffraction Gemini S'
_diffrn_measurement_method '\w scans'
_diffrn_orient_matrix_UB_11 0.0984039000
_diffrn_orient_matrix_UB_12 0.0367940000
_diffrn_orient_matrix_UB_13 -0.0322520000
_diffrn_orient_matrix_UB_21 -0.0464595000
_diffrn_orient_matrix_UB_22 0.1014220000
_diffrn_orient_matrix_UB_23 -0.0082615000
_diffrn_orient_matrix_UB_31 0.0513927000
_diffrn_orient_matrix_UB_32 0.0211399000
_diffrn_orient_matrix_UB_33 0.0955799000
_diffrn_radiation_monochromator graphite
_diffrn_radiation_probe x-ray
_diffrn_radiation_type CuK\a
_diffrn_radiation_wavelength 1.54184
_diffrn_reflns_av_R_equivalents 0.0506
_diffrn_reflns_av_unetI/netI 0.0469
_diffrn_reflns_Laue_measured_fraction_full 0.999
_diffrn_reflns_Laue_measured_fraction_max 0.991
_diffrn_reflns_limit_h_max 15
_diffrn_reflns_limit_h_min -16
_diffrn_reflns_limit_k_max 17
_diffrn_reflns_limit_k_min -17
_diffrn_reflns_limit_l_max 18
_diffrn_reflns_limit_l_min -15
_diffrn_reflns_number 27167
_diffrn_reflns_point_group_measured_fraction_full 0.795
_diffrn_reflns_point_group_measured_fraction_max 0.777
_diffrn_reflns_theta_full 70.000
_diffrn_reflns_theta_max 73.207
_diffrn_reflns_theta_min 4.109
_diffrn_source 'Enhance (Cu) X-ray Source'
_exptl_absorpt_coefficient_mu 0.729
_exptl_absorpt_correction_T_max 1.00000
_exptl_absorpt_correction_T_min 0.31389
_exptl_absorpt_correction_type multi-scan
_exptl_absorpt_process_details
;
CrysAlisPro, Agilent Technologies,
Version 1.171.37.35 (release 13-08-2014 CrysAlis171 .NET)
(compiled Aug 13 2014,18:06:01)
Empirical absorption correction using spherical harmonics,
 implemented in SCALE3 ABSPACK scaling algorithm.
;
_exptl_crystal_colour 'clear light colourless'
_exptl_crystal_colour_lustre clear
_exptl_crystal_colour_modifier light
_exptl_crystal_colour_primary colourless
_exptl_crystal_density_diffrn 1.060
_exptl_crystal_description block
_exptl_crystal_F_000 976
_exptl_crystal_size_max 0.4
_exptl_crystal_size_mid 0.4
_exptl_crystal_size_min 0.4
_refine_diff_density_max 1.086
_refine_diff_density_min -0.284
_refine_diff_density_rms 0.072
_refine_ls_abs_structure_details
;
 Flack x determined using 2457 quotients [(I+)-(I-)]/[(I+)+(I-)]
 (Parsons, Flack and Wagner, Acta Cryst. B69 (2013) 249-259).
;
_refine_ls_abs_structure_Flack 0.07(4)
_refine_ls_extinction_method none
_refine_ls_goodness_of_fit_ref 1.038
_refine_ls_hydrogen_treatment constr
_refine_ls_matrix_type full
_refine_ls_number_parameters 583
_refine_ls_number_reflns 8631
_refine_ls_number_restraints 29
_refine_ls_restrained_S_all 1.038
_refine_ls_R_factor_all 0.0773
_refine_ls_R_factor_gt 0.0713
_refine_ls_shift/su_max 0.000
_refine_ls_shift/su_mean 0.000
_refine_ls_structure_factor_coef Fsqd
_refine_ls_weighting_details 'w=1/[\s^2^(Fo^2^)+(0.1328P)^2^+0.4717P] where P=(Fo^2^+2Fc^2^)/3'
_refine_ls_weighting_scheme calc
_refine_ls_wR_factor_gt 0.1806
_refine_ls_wR_factor_ref 0.1896
_reflns_Friedel_coverage 0.566
_reflns_Friedel_fraction_full 0.589
_reflns_Friedel_fraction_max 0.562
_reflns_number_gt 7768
_reflns_number_total 8631
_reflns_threshold_expression 'I > 2\s(I)'
_cod_data_source_file d0dt00904k2.cif
_cod_data_source_block cy2-221
_cod_depositor_comments 'Adding full bibliography for 7703949--7703951.cif.'
_cod_database_code 7703951
_shelx_shelxl_version_number 2018/3
_shelx_space_group_comment
;
The symmetry employed for this shelxl refinement is uniquely defined
by the following loop, which should always be used as a source of
symmetry information in preference to the above space-group names.
They are only intended as comments.
;
_reflns_odcompleteness_completeness 99.91
_reflns_odcompleteness_iscentric 1
_reflns_odcompleteness_theta 69.95
_olex2_refinement_description
;
1. Fixed Uiso
 At 1.2 times of:
  All C(H) groups, All C(H,H) groups
 At 1.5 times of:
  All C(H,H,H) groups
2. Restrained distances
 C46-C47 = C46A-C47A = C45-C46 = C46A-C45A
 1.51 with sigma of 0.01
3. Rigid bond restraints
 C43, C45, C46, C47
 with sigma for 1-2 distances of 0.01 and sigma for 1-3 distances of 0.01
4. Uiso/Uaniso restraints and constraints
C43 \\sim C45 \\sim C46 \\sim C47: within 1.7A with sigma of 0.02 and sigma for
terminal atoms of 0.02
Uanis(C46) = Uanis(C46A)
Uanis(C47) = Uanis(C47A)
Uanis(C45) = Uanis(C45A)
5. Others
 Sof(C46A)=Sof(H46C)=Sof(H46D)=Sof(C47A)=Sof(H47D)=Sof(H47E)=Sof(H47F)=
 Sof(C45A)=Sof(H45C)=Sof(H45D)=1-FVAR(1)
 Sof(C45)=Sof(H45A)=Sof(H45B)=Sof(C46)=Sof(H46A)=Sof(H46B)=Sof(C47)=Sof(H47A)=
 Sof(H47B)=Sof(H47C)=FVAR(1)
6.a Secondary CH2 refined with riding coordinates:
 C25(H25A,H25B), C26(H26A,H26B), C27(H27A,H27B), C28(H28A,H28B), C34(H34A,
 H34B), C35(H35A,H35B), C36(H36A,H36B), C37(H37A,H37B), C43(H43A,H43B),
 C44(H44A,H44B), C45(H45A,H45B), C46(H46A,H46B), C48(H48A,H48B), C49(H49A,H49B),
  C46A(H46C,H46D), C45A(H45C,H45D)
6.b Aromatic/amide H refined with riding coordinates:
 C1(H1), C10(H10)
6.c Idealised Me refined as rotating group:
 C13(H13A,H13B,H13C), C14(H14A,H14B,H14C), C15(H15A,H15B,H15C), C16(H16A,H16B,
 H16C), C18(H18A,H18B,H18C), C19(H19A,H19B,H19C), C20(H20A,H20B,H20C), C22(H22A,
 H22B,H22C), C23(H23A,H23B,H23C), C24(H24A,H24B,H24C), C29(H29A,H29B,H29C),
 C30(H30A,H30B,H30C), C31(H31A,H31B,H31C), C32(H32A,H32B,H32C), C33(H33A,H33B,
 H33C), C38(H38A,H38B,H38C), C39(H39A,H39B,H39C), C40(H40A,H40B,H40C), C41(H41A,
 H41B,H41C), C42(H42A,H42B,H42C), C47(H47A,H47B,H47C), C50(H50A,H50B,H50C),
 C47A(H47D,H47E,H47F)
;
_olex2_submission_special_instructions 'No special instructions were received'

loop_
_space_group_symop_operation_xyz
'x, y, z'
'x+1/2, -y, z+1/2'

loop_
_atom_site_label
_atom_site_type_symbol
_atom_site_fract_x
_atom_site_fract_y
_atom_site_fract_z
_atom_site_U_iso_or_equiv
_atom_site_adp_type
_atom_site_occupancy
_atom_site_site_symmetry_order
_atom_site_calc_flag
_atom_site_refinement_flags_posn
_atom_site_refinement_flags_adp
_atom_site_refinement_flags_occupancy
_atom_site_disorder_assembly
_atom_site_disorder_group
Mg1 Mg 0.52886(10) 0.29367(10) 0.56207(10) 0.0333(3) Uani 1 1 d . . . . .
Na1 Na 0.61206(12) 0.39904(12) 0.40812(11) 0.0356(4) Uani 1 1 d . . . . .
Na2 Na 0.42086(14) 0.12142(13) 0.64025(13) 0.0418(4) Uani 1 1 d . . . . .
O1 O 0.6160(2) 0.25275(19) 0.4731(2) 0.0323(6) Uani 1 1 d . . . . .
O2 O 0.3995(2) 0.2165(2) 0.5197(2) 0.0333(6) Uani 1 1 d . . . . .
N1 N 0.4921(3) 0.5173(3) 0.3054(3) 0.0425(9) Uani 1 1 d . . . . .
N2 N 0.6767(3) 0.4142(3) 0.2615(3) 0.0426(9) Uani 1 1 d . . . . .
N3 N 0.7773(3) 0.4969(3) 0.4345(3) 0.0410(9) Uani 1 1 d . . . . .
N4 N 0.2963(4) 0.1491(3) 0.7435(3) 0.0500(10) Uani 1 1 d . . . . .
N5 N 0.3100(4) -0.0261(3) 0.6369(3) 0.0504(11) Uani 1 1 d . . . . .
N6 N 0.5338(3) -0.0150(3) 0.7251(3) 0.0445(9) Uani 1 1 d . . . . .
C1 C 0.2494(3) 0.2647(3) 0.3006(3) 0.0394(10) Uani 1 1 d . . . . .
H1 H 0.185540 0.293480 0.273721 0.047 Uiso 1 1 calc R . . . .
C2 C 0.2720(3) 0.2620(3) 0.3921(3) 0.0368(9) Uani 1 1 d . . . . .
C3 C 0.3667(3) 0.2174(3) 0.4319(3) 0.0321(9) Uani 1 1 d . . . . .
C4 C 0.4300(3) 0.1738(3) 0.3769(3) 0.0354(9) Uani 1 1 d . . . . .
C5 C 0.4048(3) 0.1794(3) 0.2849(3) 0.0370(9) Uani 1 1 d . . . . .
C6 C 0.3137(4) 0.2281(3) 0.2464(3) 0.0406(10) Uani 1 1 d . . . . .
C7 C 0.5220(3) 0.1130(3) 0.4169(3) 0.0329(9) Uani 1 1 d . . . . .
C8 C 0.6147(3) 0.1579(3) 0.4584(3) 0.0322(9) Uani 1 1 d . . . . .
C9 C 0.7058(3) 0.1005(3) 0.4842(3) 0.0338(9) Uani 1 1 d . . . . .
C10 C 0.6949(3) 0.0024(3) 0.4728(3) 0.0365(9) Uani 1 1 d . . . . .
H10 H 0.754902 -0.036306 0.490282 0.044 Uiso 1 1 calc R . . . .
C11 C 0.6026(4) -0.0421(3) 0.4379(3) 0.0374(10) Uani 1 1 d . . . . .
C12 C 0.5141(3) 0.0127(3) 0.4071(3) 0.0369(10) Uani 1 1 d . . . . .
C13 C 0.2859(4) 0.2399(4) 0.1483(4) 0.0501(12) Uani 1 1 d . . . . .
H13A H 0.336415 0.282727 0.127996 0.075 Uiso 1 1 calc GR . . . .
H13B H 0.215609 0.267069 0.133105 0.075 Uiso 1 1 calc GR . . . .
H13C H 0.287730 0.177517 0.119852 0.075 Uiso 1 1 calc GR . . . .
C14 C 0.4767(4) 0.1382(4) 0.2277(4) 0.0441(11) Uani 1 1 d . . . . .
H14A H 0.547489 0.132831 0.261885 0.066 Uiso 1 1 calc GR . . . .
H14B H 0.477698 0.180095 0.177120 0.066 Uiso 1 1 calc GR . . . .
H14C H 0.451657 0.074768 0.207085 0.066 Uiso 1 1 calc GR . . . .
C15 C 0.4142(4) -0.0344(4) 0.3652(4) 0.0473(12) Uani 1 1 d . . . . .
H15A H 0.421509 -0.058693 0.307090 0.071 Uiso 1 1 calc GR . . . .
H15B H 0.357032 0.012083 0.358960 0.071 Uiso 1 1 calc GR . . . .
H15C H 0.398691 -0.087538 0.402193 0.071 Uiso 1 1 calc GR . . . .
C16 C 0.5955(4) -0.1503(3) 0.4321(4) 0.0463(11) Uani 1 1 d . . . . .
H16A H 0.548968 -0.173503 0.471102 0.069 Uiso 1 1 calc GR . . . .
H16B H 0.665216 -0.177901 0.450096 0.069 Uiso 1 1 calc GR . . . .
H16C H 0.567621 -0.169127 0.371467 0.069 Uiso 1 1 calc GR . . . .
C17 C 0.1962(3) 0.3037(3) 0.4483(3) 0.0405(10) Uani 1 1 d . . . . .
C18 C 0.0992(4) 0.3495(4) 0.3908(4) 0.0522(13) Uani 1 1 d . . . . .
H18A H 0.121476 0.401858 0.356333 0.078 Uiso 1 1 calc GR . . . .
H18B H 0.052238 0.374292 0.428766 0.078 Uiso 1 1 calc GR . . . .
H18C H 0.062356 0.301267 0.351026 0.078 Uiso 1 1 calc GR . . . .
C19 C 0.2482(4) 0.3804(4) 0.5110(4) 0.0486(12) Uani 1 1 d . . . . .
H19A H 0.310829 0.353943 0.547736 0.073 Uiso 1 1 calc GR . . . .
H19B H 0.199286 0.402055 0.548543 0.073 Uiso 1 1 calc GR . . . .
H19C H 0.267899 0.434438 0.477108 0.073 Uiso 1 1 calc GR . . . .
C20 C 0.1568(4) 0.2215(4) 0.4995(4) 0.0445(11) Uani 1 1 d . . . . .
H20A H 0.115933 0.176936 0.458222 0.067 Uiso 1 1 calc GR . . . .
H20B H 0.112663 0.247130 0.539430 0.067 Uiso 1 1 calc GR . . . .
H20C H 0.216591 0.187922 0.533681 0.067 Uiso 1 1 calc GR . . . .
C21 C 0.8131(3) 0.1454(3) 0.5205(3) 0.0411(10) Uani 1 1 d . . . . .
C22 C 0.9006(4) 0.0707(4) 0.5390(5) 0.0579(15) Uani 1 1 d . . . . .
H22A H 0.887351 0.028086 0.586156 0.087 Uiso 1 1 calc GR . . . .
H22B H 0.967856 0.102933 0.556986 0.087 Uiso 1 1 calc GR . . . .
H22C H 0.902396 0.033385 0.485621 0.087 Uiso 1 1 calc GR . . . .
C23 C 0.8420(4) 0.2124(4) 0.4494(4) 0.0438(11) Uani 1 1 d . . . . .
H23A H 0.844496 0.175870 0.395671 0.066 Uiso 1 1 calc GR . . . .
H23B H 0.910597 0.241118 0.470434 0.066 Uiso 1 1 calc GR . . . .
H23C H 0.789330 0.262922 0.436688 0.066 Uiso 1 1 calc GR . . . .
C24 C 0.8113(4) 0.2000(4) 0.6031(4) 0.0528(13) Uani 1 1 d . . . . .
H24A H 0.753967 0.246367 0.593350 0.079 Uiso 1 1 calc GR . . . .
H24B H 0.877844 0.233713 0.620201 0.079 Uiso 1 1 calc GR . . . .
H24C H 0.800945 0.155844 0.650018 0.079 Uiso 1 1 calc GR . . . .
C25 C 0.4722(5) -0.1017(4) 0.7249(5) 0.0595(15) Uani 1 1 d . . . . .
H25A H 0.444235 -0.104863 0.780523 0.071 Uiso 1 1 calc R . . . .
H25B H 0.518782 -0.157434 0.723508 0.071 Uiso 1 1 calc R . . . .
C26 C 0.3827(5) -0.1092(4) 0.6492(5) 0.0624(17) Uani 1 1 d . . . . .
H26A H 0.411671 -0.118050 0.594569 0.075 Uiso 1 1 calc R . . . .
H26B H 0.341935 -0.167136 0.657556 0.075 Uiso 1 1 calc R . . . .
C27 C 0.2509(5) -0.0213(4) 0.7091(5) 0.0610(16) Uani 1 1 d . . . . .
H27A H 0.296069 -0.042486 0.764104 0.073 Uiso 1 1 calc R . . . .
H27B H 0.190555 -0.065308 0.696882 0.073 Uiso 1 1 calc R . . . .
C28 C 0.2119(4) 0.0787(4) 0.7217(4) 0.0524(13) Uani 1 1 d . . . . .
H28A H 0.165371 0.098920 0.667051 0.063 Uiso 1 1 calc R . . . .
H28B H 0.169974 0.077815 0.769392 0.063 Uiso 1 1 calc R . . . .
C29 C 0.2530(6) 0.2454(4) 0.7398(4) 0.0623(16) Uani 1 1 d . . . . .
H29A H 0.310070 0.291910 0.751318 0.094 Uiso 1 1 calc GR . . . .
H29B H 0.208158 0.252034 0.784343 0.094 Uiso 1 1 calc GR . . . .
H29C H 0.211649 0.256896 0.681384 0.094 Uiso 1 1 calc GR . . . .
C30 C 0.3586(5) 0.1343(5) 0.8299(4) 0.0631(15) Uani 1 1 d . . . . .
H30A H 0.383903 0.068267 0.834979 0.095 Uiso 1 1 calc GR . . . .
H30B H 0.315697 0.146538 0.875000 0.095 Uiso 1 1 calc GR . . . .
H30C H 0.418391 0.178044 0.838262 0.095 Uiso 1 1 calc GR . . . .
C31 C 0.2401(5) -0.0353(5) 0.5543(5) 0.0652(16) Uani 1 1 d . . . . .
H31A H 0.187647 0.015589 0.548771 0.098 Uiso 1 1 calc GR . . . .
H31B H 0.205130 -0.097511 0.551681 0.098 Uiso 1 1 calc GR . . . .
H31C H 0.279838 -0.030416 0.506054 0.098 Uiso 1 1 calc GR . . . .
C32 C 0.5965(5) -0.0177(5) 0.6544(5) 0.0650(17) Uani 1 1 d . . . . .
H32A H 0.549933 -0.019874 0.597257 0.098 Uiso 1 1 calc GR . . . .
H32B H 0.641102 -0.074613 0.661293 0.098 Uiso 1 1 calc GR . . . .
H32C H 0.640365 0.039540 0.657634 0.098 Uiso 1 1 calc GR . . . .
C33 C 0.6053(6) -0.0070(5) 0.8092(5) 0.0676(17) Uani 1 1 d . . . . .
H33A H 0.646706 0.051566 0.809574 0.101 Uiso 1 1 calc GR . . . .
H33B H 0.652172 -0.062313 0.816997 0.101 Uiso 1 1 calc GR . . . .
H33C H 0.565057 -0.004774 0.857178 0.101 Uiso 1 1 calc GR . . . .
C34 C 0.8313(4) 0.4788(4) 0.3608(4) 0.0477(12) Uani 1 1 d . . . . .
H34A H 0.863386 0.414519 0.367863 0.057 Uiso 1 1 calc R . . . .
H34B H 0.888419 0.525856 0.362525 0.057 Uiso 1 1 calc R . . . .
C35 C 0.7614(4) 0.4842(4) 0.2723(4) 0.0443(11) Uani 1 1 d . . . . .
H35A H 0.730985 0.548996 0.264252 0.053 Uiso 1 1 calc R . . . .
H35B H 0.804105 0.473844 0.225910 0.053 Uiso 1 1 calc R . . . .
C36 C 0.5878(5) 0.4470(4) 0.1948(4) 0.0533(13) Uani 1 1 d . . . . .
H36A H 0.537613 0.393742 0.180924 0.064 Uiso 1 1 calc R . . . .
H36B H 0.614166 0.463337 0.140215 0.064 Uiso 1 1 calc R . . . .
C37 C 0.5305(4) 0.5327(4) 0.2228(4) 0.0527(13) Uani 1 1 d . . . . .
H37A H 0.578065 0.588365 0.229544 0.063 Uiso 1 1 calc R . . . .
H37B H 0.470499 0.547865 0.175869 0.063 Uiso 1 1 calc R . . . .
C38 C 0.4534(5) 0.6094(5) 0.3328(5) 0.0663(16) Uani 1 1 d . . . . .
H38A H 0.416808 0.599205 0.382427 0.099 Uiso 1 1 calc GR . . . .
H38B H 0.405069 0.637502 0.283582 0.099 Uiso 1 1 calc GR . . . .
H38C H 0.512463 0.652732 0.350627 0.099 Uiso 1 1 calc GR . . . .
C39 C 0.4054(5) 0.4512(5) 0.2946(5) 0.0628(16) Uani 1 1 d . . . . .
H39A H 0.428603 0.388765 0.276816 0.094 Uiso 1 1 calc GR . . . .
H39B H 0.349059 0.475163 0.249276 0.094 Uiso 1 1 calc GR . . . .
H39C H 0.379871 0.444883 0.350379 0.094 Uiso 1 1 calc GR . . . .
C40 C 0.7444(5) 0.5968(4) 0.4372(4) 0.0521(13) Uani 1 1 d . . . . .
H40A H 0.694051 0.611585 0.383942 0.078 Uiso 1 1 calc GR . . . .
H40B H 0.805537 0.638478 0.440449 0.078 Uiso 1 1 calc GR . . . .
H40C H 0.711723 0.607058 0.489018 0.078 Uiso 1 1 calc GR . . . .
C41 C 0.8470(5) 0.4756(4) 0.5182(4) 0.0582(14) Uani 1 1 d . . . . .
H41A H 0.808537 0.483537 0.566927 0.087 Uiso 1 1 calc GR . . . .
H41B H 0.906718 0.519340 0.525945 0.087 Uiso 1 1 calc GR . . . .
H41C H 0.872019 0.409674 0.517236 0.087 Uiso 1 1 calc GR . . . .
C42 C 0.7139(6) 0.3220(5) 0.2329(4) 0.0617(15) Uani 1 1 d . . . . .
H42A H 0.774782 0.300828 0.275235 0.093 Uiso 1 1 calc GR . . . .
H42B H 0.733628 0.329351 0.174845 0.093 Uiso 1 1 calc GR . . . .
H42C H 0.658062 0.274403 0.229589 0.093 Uiso 1 1 calc GR . . . .
C43 C 0.5609(4) 0.2567(4) 0.7028(4) 0.0489(12) Uani 1 1 d . U . . .
H43A H 0.496256 0.263224 0.728125 0.059 Uiso 1 1 calc R . . A .
H43B H 0.584981 0.189681 0.710366 0.059 Uiso 1 1 calc R . . A .
C44 C 0.5342(4) 0.4504(3) 0.5516(3) 0.0411(10) Uani 1 1 d . . . . .
H44A H 0.607860 0.471763 0.559066 0.049 Uiso 1 1 calc R . . . .
H44B H 0.498359 0.470492 0.492579 0.049 Uiso 1 1 calc R . . . .
C45 C 0.6457(11) 0.3241(8) 0.7505(7) 0.054(2) Uani 0.698(12) 1 d D U P B 1
H45A H 0.714073 0.295160 0.745891 0.064 Uiso 0.698(12) 1 calc R . P B 1
H45B H 0.640652 0.384175 0.716214 0.064 Uiso 0.698(12) 1 calc R . P B 1
C46 C 0.6504(11) 0.3516(9) 0.8452(6) 0.085(3) Uani 0.698(12) 1 d D U P B 1
H46A H 0.708217 0.397776 0.861849 0.102 Uiso 0.698(12) 1 calc R . P B 1
H46B H 0.584511 0.384391 0.851165 0.102 Uiso 0.698(12) 1 calc R . P B 1
C47 C 0.6664(16) 0.2695(11) 0.9082(11) 0.120(5) Uani 0.698(12) 1 d D U P B 1
H47A H 0.601880 0.232021 0.902442 0.179 Uiso 0.698(12) 1 calc GR . P B 1
H47B H 0.684758 0.293680 0.968392 0.179 Uiso 0.698(12) 1 calc GR . P B 1
H47C H 0.723101 0.228910 0.894806 0.179 Uiso 0.698(12) 1 calc GR . P B 1
C48 C 0.4814(5) 0.4967(4) 0.6215(4) 0.0506(12) Uani 1 1 d . . . . .
H48A H 0.405101 0.495008 0.599976 0.061 Uiso 1 1 calc R . . . .
H48B H 0.495336 0.455732 0.674533 0.061 Uiso 1 1 calc R . . . .
C49 C 0.5092(6) 0.5953(5) 0.6495(5) 0.0698(18) Uani 1 1 d . . . . .
H49A H 0.469289 0.612954 0.696153 0.084 Uiso 1 1 calc R . . . .
H49B H 0.584360 0.596874 0.675837 0.084 Uiso 1 1 calc R . . . .
C50 C 0.4902(10) 0.6669(6) 0.5807(7) 0.104(3) Uani 1 1 d . . . . .
H50A H 0.533401 0.653220 0.536194 0.155 Uiso 1 1 calc GR . . . .
H50B H 0.507967 0.730089 0.606145 0.155 Uiso 1 1 calc GR . . . .
H50C H 0.416194 0.665687 0.553394 0.155 Uiso 1 1 calc GR . . . .
C46A C 0.670(2) 0.284(2) 0.8586(17) 0.085(3) Uani 0.302(12) 1 d D . P B 2
H46C H 0.662933 0.215783 0.871696 0.102 Uiso 0.302(12) 1 calc R . P B 2
H46D H 0.740726 0.304740 0.887486 0.102 Uiso 0.302(12) 1 calc R . P B 2
C47A C 0.591(3) 0.339(3) 0.899(2) 0.120(5) Uani 0.302(12) 1 d D . P B 2
H47D H 0.591980 0.406271 0.881460 0.179 Uiso 0.302(12) 1 calc GR . P B 2
H47E H 0.607758 0.334090 0.962999 0.179 Uiso 0.302(12) 1 calc GR . P B 2
H47F H 0.521127 0.312466 0.878178 0.179 Uiso 0.302(12) 1 calc GR . P B 2
C45A C 0.662(3) 0.296(2) 0.7606(17) 0.054(2) Uani 0.302(12) 1 d D . P B 2
H45C H 0.722937 0.263423 0.742775 0.064 Uiso 0.302(12) 1 calc R . P B 2
H45D H 0.668019 0.364673 0.747629 0.064 Uiso 0.302(12) 1 calc R . P B 2

loop_
_atom_site_aniso_label
_atom_site_aniso_U_11
_atom_site_aniso_U_22
_atom_site_aniso_U_33
_atom_site_aniso_U_23
_atom_site_aniso_U_13
_atom_site_aniso_U_12
Mg1 0.0303(7) 0.0360(7) 0.0354(8) 0.0006(6) 0.0107(6) -0.0019(5)
Na1 0.0318(8) 0.0384(9) 0.0383(9) 0.0072(7) 0.0113(7) 0.0002(7)
Na2 0.0378(9) 0.0445(9) 0.0468(11) 0.0136(8) 0.0173(8) 0.0033(7)
O1 0.0264(13) 0.0313(14) 0.0417(17) 0.0040(12) 0.0127(12) 0.0011(11)
O2 0.0265(14) 0.0385(15) 0.0375(17) 0.0070(12) 0.0127(12) 0.0033(11)
N1 0.037(2) 0.044(2) 0.044(2) 0.0063(17) 0.0035(17) -0.0027(16)
N2 0.044(2) 0.046(2) 0.039(2) -0.0008(17) 0.0109(17) -0.0052(17)
N3 0.040(2) 0.044(2) 0.037(2) 0.0007(16) 0.0011(16) -0.0044(16)
N4 0.053(2) 0.052(2) 0.051(3) 0.0007(19) 0.023(2) 0.0042(19)
N5 0.054(3) 0.040(2) 0.062(3) -0.0026(19) 0.023(2) -0.0013(18)
N6 0.044(2) 0.047(2) 0.047(2) 0.0127(18) 0.0200(18) 0.0070(17)
C1 0.028(2) 0.045(2) 0.044(3) 0.001(2) 0.0032(18) -0.0015(17)
C2 0.034(2) 0.038(2) 0.039(2) 0.0015(18) 0.0094(19) -0.0070(17)
C3 0.0253(19) 0.037(2) 0.035(2) 0.0024(17) 0.0075(16) -0.0030(16)
C4 0.029(2) 0.037(2) 0.042(3) 0.0006(18) 0.0124(18) -0.0047(16)
C5 0.030(2) 0.038(2) 0.046(3) -0.0022(19) 0.0130(18) -0.0046(16)
C6 0.031(2) 0.046(2) 0.044(3) 0.000(2) 0.0065(19) -0.0047(18)
C7 0.030(2) 0.035(2) 0.038(2) -0.0019(17) 0.0155(17) 0.0002(15)
C8 0.032(2) 0.0334(19) 0.034(2) 0.0013(17) 0.0146(17) -0.0006(16)
C9 0.029(2) 0.038(2) 0.036(2) 0.0038(17) 0.0108(17) 0.0004(16)
C10 0.034(2) 0.040(2) 0.038(2) 0.0034(18) 0.0138(18) 0.0043(17)
C11 0.043(2) 0.035(2) 0.038(2) -0.0007(18) 0.0207(19) 0.0020(18)
C12 0.035(2) 0.042(2) 0.037(2) -0.0022(18) 0.0172(19) -0.0065(18)
C13 0.041(3) 0.066(3) 0.042(3) 0.001(2) 0.004(2) -0.004(2)
C14 0.044(3) 0.046(2) 0.044(3) -0.006(2) 0.012(2) 0.001(2)
C15 0.044(3) 0.039(2) 0.060(3) -0.004(2) 0.013(2) -0.009(2)
C16 0.049(3) 0.039(2) 0.053(3) 0.000(2) 0.017(2) 0.000(2)
C17 0.027(2) 0.047(2) 0.049(3) 0.005(2) 0.0092(19) 0.0059(18)
C18 0.034(2) 0.063(3) 0.062(4) 0.002(3) 0.014(2) 0.011(2)
C19 0.041(3) 0.053(3) 0.055(3) 0.000(2) 0.018(2) 0.008(2)
C20 0.028(2) 0.063(3) 0.046(3) 0.005(2) 0.016(2) 0.0004(19)
C21 0.028(2) 0.045(2) 0.050(3) 0.006(2) 0.0035(19) 0.0037(18)
C22 0.031(2) 0.057(3) 0.081(4) 0.016(3) -0.002(3) 0.002(2)
C23 0.028(2) 0.048(3) 0.057(3) 0.007(2) 0.014(2) 0.0007(18)
C24 0.038(3) 0.065(3) 0.051(3) 0.006(2) -0.006(2) -0.008(2)
C25 0.063(3) 0.052(3) 0.070(4) 0.016(3) 0.027(3) 0.018(3)
C26 0.073(4) 0.037(3) 0.084(5) -0.002(3) 0.033(4) 0.003(2)
C27 0.061(3) 0.054(3) 0.077(4) 0.014(3) 0.037(3) -0.003(3)
C28 0.045(3) 0.057(3) 0.064(4) 0.006(3) 0.034(3) 0.003(2)
C29 0.081(4) 0.057(3) 0.054(4) -0.009(3) 0.025(3) 0.012(3)
C30 0.063(4) 0.071(4) 0.058(4) 0.009(3) 0.020(3) 0.009(3)
C31 0.056(3) 0.057(3) 0.085(5) -0.012(3) 0.021(3) -0.007(3)
C32 0.057(3) 0.077(4) 0.071(4) 0.013(3) 0.037(3) 0.015(3)
C33 0.066(4) 0.080(4) 0.059(4) 0.015(3) 0.015(3) 0.020(3)
C34 0.032(2) 0.054(3) 0.057(3) 0.009(2) 0.009(2) -0.006(2)
C35 0.043(3) 0.049(3) 0.045(3) 0.006(2) 0.018(2) -0.001(2)
C36 0.052(3) 0.068(3) 0.038(3) 0.002(2) 0.004(2) -0.006(3)
C37 0.046(3) 0.056(3) 0.053(3) 0.013(2) -0.001(2) -0.004(2)
C38 0.058(4) 0.064(4) 0.073(4) 0.001(3) 0.003(3) 0.016(3)
C39 0.042(3) 0.069(4) 0.077(4) 0.007(3) 0.008(3) -0.009(3)
C40 0.059(3) 0.050(3) 0.046(3) 0.004(2) 0.002(2) 0.000(2)
C41 0.057(3) 0.063(3) 0.047(3) 0.004(3) -0.011(3) -0.008(3)
C42 0.074(4) 0.060(3) 0.053(3) -0.009(3) 0.015(3) 0.011(3)
C43 0.047(3) 0.057(3) 0.042(3) 0.007(2) 0.008(2) -0.007(2)
C44 0.040(2) 0.042(2) 0.044(3) -0.0008(19) 0.016(2) -0.0013(19)
C45 0.055(6) 0.048(7) 0.055(4) -0.009(4) 0.001(4) 0.012(5)
C46 0.097(7) 0.086(7) 0.071(6) -0.009(6) 0.011(5) -0.009(6)
C47 0.155(13) 0.121(10) 0.080(8) 0.019(7) 0.012(9) -0.019(9)
C48 0.056(3) 0.051(3) 0.048(3) -0.004(2) 0.018(2) 0.000(2)
C49 0.072(4) 0.066(4) 0.077(5) -0.023(3) 0.029(4) -0.013(3)
C50 0.150(9) 0.064(4) 0.111(7) -0.001(4) 0.059(7) 0.031(5)
C46A 0.097(7) 0.086(7) 0.071(6) -0.009(6) 0.011(5) -0.009(6)
C47A 0.155(13) 0.121(10) 0.080(8) 0.019(7) 0.012(9) -0.019(9)
C45A 0.055(6) 0.048(7) 0.055(4) -0.009(4) 0.001(4) 0.012(5)

loop_
_atom_type_symbol
_atom_type_description
_atom_type_scat_dispersion_real
_atom_type_scat_dispersion_imag
_atom_type_scat_source
Mg Mg 0.1719 0.1771 'International Tables Vol C Tables 4.2.6.8 and 6.1.1.4'
Na Na 0.1353 0.1239 'International Tables Vol C Tables 4.2.6.8 and 6.1.1.4'
O O 0.0492 0.0322 'International Tables Vol C Tables 4.2.6.8 and 6.1.1.4'
N N 0.0311 0.0180 'International Tables Vol C Tables 4.2.6.8 and 6.1.1.4'
C C 0.0181 0.0091 'International Tables Vol C Tables 4.2.6.8 and 6.1.1.4'
H H 0.0000 0.0000 'International Tables Vol C Tables 4.2.6.8 and 6.1.1.4'

loop_
_geom_angle_atom_site_label_1
_geom_angle_atom_site_label_2
_geom_angle_atom_site_label_3
_geom_angle
_geom_angle_site_symmetry_1
_geom_angle_site_symmetry_3
_geom_angle_publ_flag
Na2 Mg1 Na1 152.57(7) . . ?
O1 Mg1 Na1 46.25(9) . . ?
O1 Mg1 Na2 112.75(10) . . ?
O1 Mg1 C3 81.14(13) . . ?
O1 Mg1 C8 25.74(11) . . ?
O1 Mg1 C43 125.16(19) . . ?
O1 Mg1 C44 101.86(15) . . ?
O2 Mg1 Na1 112.60(11) . . ?
O2 Mg1 Na2 46.11(10) . . ?
O2 Mg1 O1 99.35(13) . . ?
O2 Mg1 C3 25.36(12) . . ?
O2 Mg1 C8 81.05(13) . . ?
O2 Mg1 C43 101.43(17) . . ?
O2 Mg1 C44 123.19(17) . . ?
C3 Mg1 Na1 87.25(10) . . ?
C3 Mg1 Na2 70.03(9) . . ?
C8 Mg1 Na1 70.56(9) . . ?
C8 Mg1 Na2 87.01(9) . . ?
C8 Mg1 C3 70.49(12) . . ?
C43 Mg1 Na1 145.66(15) . . ?
C43 Mg1 Na2 57.27(15) . . ?
C43 Mg1 C3 126.61(17) . . ?
C43 Mg1 C8 111.98(19) . . ?
C43 Mg1 C44 107.7(2) . . ?
C44 Mg1 Na1 57.17(13) . . ?
C44 Mg1 Na2 144.75(14) . . ?
C44 Mg1 C3 110.51(17) . . ?
C44 Mg1 C8 127.31(16) . . ?
O1 Na1 Mg1 39.59(8) . . ?
O1 Na1 N1 143.38(13) . . ?
O1 Na1 N2 118.60(14) . . ?
O1 Na1 N3 117.74(14) . . ?
N1 Na1 Mg1 120.61(11) . . ?
N2 Na1 Mg1 156.52(12) . . ?
N2 Na1 N1 70.32(14) . . ?
N3 Na1 Mg1 121.90(12) . . ?
N3 Na1 N1 98.88(14) . . ?
N3 Na1 N2 72.30(14) . . ?
O2 Na2 Mg1 39.70(9) . . ?
O2 Na2 N4 115.71(15) . . ?
O2 Na2 N5 118.59(17) . . ?
O2 Na2 N6 144.89(14) . . ?
N4 Na2 Mg1 120.69(13) . . ?
N4 Na2 N5 72.99(16) . . ?
N4 Na2 N6 99.38(15) . . ?
N5 Na2 Mg1 156.55(15) . . ?
N5 Na2 N6 71.28(16) . . ?
N6 Na2 Mg1 120.35(11) . . ?
Mg1 O1 Na1 94.16(12) . . ?
C8 O1 Mg1 113.9(2) . . ?
C8 O1 Na1 144.5(3) . . ?
Mg1 O2 Na2 94.19(14) . . ?
C3 O2 Mg1 115.0(2) . . ?
C3 O2 Na2 143.4(3) . . ?
C37 N1 Na1 111.4(3) . . ?
C37 N1 C38 107.9(4) . . ?
C38 N1 Na1 125.3(4) . . ?
C39 N1 Na1 92.0(3) . . ?
C39 N1 C37 111.8(5) . . ?
C39 N1 C38 107.2(5) . . ?
C35 N2 Na1 108.2(3) . . ?
C35 N2 C36 110.6(4) . . ?
C35 N2 C42 110.0(4) . . ?
C36 N2 Na1 107.8(3) . . ?
C42 N2 Na1 111.6(3) . . ?
C42 N2 C36 108.7(5) . . ?
C34 N3 Na1 106.9(3) . . ?
C34 N3 C40 111.7(4) . . ?
C34 N3 C41 110.1(4) . . ?
C40 N3 Na1 106.3(3) . . ?
C40 N3 C41 107.8(4) . . ?
C41 N3 Na1 114.0(3) . . ?
C28 N4 Na2 106.9(3) . . ?
C29 N4 Na2 114.1(4) . . ?
C29 N4 C28 110.1(5) . . ?
C30 N4 Na2 104.3(3) . . ?
C30 N4 C28 112.9(5) . . ?
C30 N4 C29 108.5(5) . . ?
C26 N5 Na2 106.9(3) . . ?
C27 N5 Na2 108.8(3) . . ?
C27 N5 C26 110.1(5) . . ?
C31 N5 Na2 111.3(4) . . ?
C31 N5 C26 109.3(5) . . ?
C31 N5 C27 110.3(5) . . ?
C25 N6 Na2 110.5(3) . . ?
C25 N6 C32 110.7(5) . . ?
C25 N6 C33 109.3(5) . . ?
C32 N6 Na2 89.0(3) . . ?
C33 N6 Na2 127.0(4) . . ?
C33 N6 C32 108.1(5) . . ?
C2 C1 H1 117.9 . . ?
C6 C1 H1 117.9 . . ?
C6 C1 C2 124.2(4) . . ?
C1 C2 C3 117.7(4) . . ?
C1 C2 C17 121.3(4) . . ?
C3 C2 C17 121.0(4) . . ?
O2 C3 Mg1 39.66(17) . . ?
O2 C3 C2 122.5(4) . . ?
O2 C3 C4 118.9(4) . . ?
C2 C3 Mg1 128.1(3) . . ?
C4 C3 Mg1 98.6(3) . . ?
C4 C3 C2 118.6(4) . . ?
C3 C4 C7 119.9(4) . . ?
C5 C4 C3 121.6(4) . . ?
C5 C4 C7 118.3(4) . . ?
C4 C5 C6 119.1(4) . . ?
C4 C5 C14 120.8(4) . . ?
C6 C5 C14 120.0(4) . . ?
C1 C6 C5 118.5(4) . . ?
C1 C6 C13 120.4(4) . . ?
C5 C6 C13 121.1(4) . . ?
C8 C7 C4 119.1(4) . . ?
C8 C7 C12 122.1(4) . . ?
C12 C7 C4 118.6(4) . . ?
O1 C8 Mg1 40.38(17) . . ?
O1 C8 C7 120.0(4) . . ?
O1 C8 C9 121.5(4) . . ?
C7 C8 Mg1 99.6(3) . . ?
C7 C8 C9 118.4(4) . . ?
C9 C8 Mg1 127.4(3) . . ?
C8 C9 C21 121.6(4) . . ?
C10 C9 C8 117.4(4) . . ?
C10 C9 C21 121.0(4) . . ?
C9 C10 H10 117.9 . . ?
C11 C10 C9 124.1(4) . . ?
C11 C10 H10 117.9 . . ?
C10 C11 C12 119.6(4) . . ?
C10 C11 C16 121.0(4) . . ?
C12 C11 C16 119.4(4) . . ?
C7 C12 C15 121.7(4) . . ?
C11 C12 C7 118.0(4) . . ?
C11 C12 C15 120.3(4) . . ?
C6 C13 H13A 109.5 . . ?
C6 C13 H13B 109.5 . . ?
C6 C13 H13C 109.5 . . ?
H13A C13 H13B 109.5 . . ?
H13A C13 H13C 109.5 . . ?
H13B C13 H13C 109.5 . . ?
C5 C14 H14A 109.5 . . ?
C5 C14 H14B 109.5 . . ?
C5 C14 H14C 109.5 . . ?
H14A C14 H14B 109.5 . . ?
H14A C14 H14C 109.5 . . ?
H14B C14 H14C 109.5 . . ?
C12 C15 H15A 109.5 . . ?
C12 C15 H15B 109.5 . . ?
C12 C15 H15C 109.5 . . ?
H15A C15 H15B 109.5 . . ?
H15A C15 H15C 109.5 . . ?
H15B C15 H15C 109.5 . . ?
C11 C16 H16A 109.5 . . ?
C11 C16 H16B 109.5 . . ?
C11 C16 H16C 109.5 . . ?
H16A C16 H16B 109.5 . . ?
H16A C16 H16C 109.5 . . ?
H16B C16 H16C 109.5 . . ?
C2 C17 C18 111.8(4) . . ?
C19 C17 C2 111.7(4) . . ?
C19 C17 C18 107.4(4) . . ?
C19 C17 C20 110.6(4) . . ?
C20 C17 C2 108.1(4) . . ?
C20 C17 C18 107.2(4) . . ?
C17 C18 H18A 109.5 . . ?
C17 C18 H18B 109.5 . . ?
C17 C18 H18C 109.5 . . ?
H18A C18 H18B 109.5 . . ?
H18A C18 H18C 109.5 . . ?
H18B C18 H18C 109.5 . . ?
C17 C19 H19A 109.5 . . ?
C17 C19 H19B 109.5 . . ?
C17 C19 H19C 109.5 . . ?
H19A C19 H19B 109.5 . . ?
H19A C19 H19C 109.5 . . ?
H19B C19 H19C 109.5 . . ?
C17 C20 H20A 109.5 . . ?
C17 C20 H20B 109.5 . . ?
C17 C20 H20C 109.5 . . ?
H20A C20 H20B 109.5 . . ?
H20A C20 H20C 109.5 . . ?
H20B C20 H20C 109.5 . . ?
C22 C21 C9 112.5(4) . . ?
C22 C21 C23 106.4(4) . . ?
C23 C21 C9 107.8(4) . . ?
C24 C21 C9 111.9(4) . . ?
C24 C21 C22 108.2(5) . . ?
C24 C21 C23 109.9(4) . . ?
C21 C22 H22A 109.5 . . ?
C21 C22 H22B 109.5 . . ?
C21 C22 H22C 109.5 . . ?
H22A C22 H22B 109.5 . . ?
H22A C22 H22C 109.5 . . ?
H22B C22 H22C 109.5 . . ?
C21 C23 H23A 109.5 . . ?
C21 C23 H23B 109.5 . . ?
C21 C23 H23C 109.5 . . ?
H23A C23 H23B 109.5 . . ?
H23A C23 H23C 109.5 . . ?
H23B C23 H23C 109.5 . . ?
C21 C24 H24A 109.5 . . ?
C21 C24 H24B 109.5 . . ?
C21 C24 H24C 109.5 . . ?
H24A C24 H24B 109.5 . . ?
H24A C24 H24C 109.5 . . ?
H24B C24 H24C 109.5 . . ?
N6 C25 H25A 108.7 . . ?
N6 C25 H25B 108.7 . . ?
N6 C25 C26 114.2(5) . . ?
H25A C25 H25B 107.6 . . ?
C26 C25 H25A 108.7 . . ?
C26 C25 H25B 108.7 . . ?
N5 C26 C25 115.6(5) . . ?
N5 C26 H26A 108.4 . . ?
N5 C26 H26B 108.4 . . ?
C25 C26 H26A 108.4 . . ?
C25 C26 H26B 108.4 . . ?
H26A C26 H26B 107.4 . . ?
N5 C27 H27A 109.2 . . ?
N5 C27 H27B 109.2 . . ?
N5 C27 C28 111.9(4) . . ?
H27A C27 H27B 107.9 . . ?
C28 C27 H27A 109.2 . . ?
C28 C27 H27B 109.2 . . ?
N4 C28 C27 113.4(5) . . ?
N4 C28 H28A 108.9 . . ?
N4 C28 H28B 108.9 . . ?
C27 C28 H28A 108.9 . . ?
C27 C28 H28B 108.9 . . ?
H28A C28 H28B 107.7 . . ?
N4 C29 H29A 109.5 . . ?
N4 C29 H29B 109.5 . . ?
N4 C29 H29C 109.5 . . ?
H29A C29 H29B 109.5 . . ?
H29A C29 H29C 109.5 . . ?
H29B C29 H29C 109.5 . . ?
N4 C30 H30A 109.5 . . ?
N4 C30 H30B 109.5 . . ?
N4 C30 H30C 109.5 . . ?
H30A C30 H30B 109.5 . . ?
H30A C30 H30C 109.5 . . ?
H30B C30 H30C 109.5 . . ?
N5 C31 H31A 109.5 . . ?
N5 C31 H31B 109.5 . . ?
N5 C31 H31C 109.5 . . ?
H31A C31 H31B 109.5 . . ?
H31A C31 H31C 109.5 . . ?
H31B C31 H31C 109.5 . . ?
N6 C32 H32A 109.5 . . ?
N6 C32 H32B 109.5 . . ?
N6 C32 H32C 109.5 . . ?
H32A C32 H32B 109.5 . . ?
H32A C32 H32C 109.5 . . ?
H32B C32 H32C 109.5 . . ?
N6 C33 H33A 109.5 . . ?
N6 C33 H33B 109.5 . . ?
N6 C33 H33C 109.5 . . ?
H33A C33 H33B 109.5 . . ?
H33A C33 H33C 109.5 . . ?
H33B C33 H33C 109.5 . . ?
N3 C34 H34A 108.8 . . ?
N3 C34 H34B 108.8 . . ?
N3 C34 C35 113.8(4) . . ?
H34A C34 H34B 107.7 . . ?
C35 C34 H34A 108.8 . . ?
C35 C34 H34B 108.8 . . ?
N2 C35 C34 113.1(4) . . ?
N2 C35 H35A 109.0 . . ?
N2 C35 H35B 109.0 . . ?
C34 C35 H35A 109.0 . . ?
C34 C35 H35B 109.0 . . ?
H35A C35 H35B 107.8 . . ?
N2 C36 H36A 108.7 . . ?
N2 C36 H36B 108.7 . . ?
N2 C36 C37 114.2(5) . . ?
H36A C36 H36B 107.6 . . ?
C37 C36 H36A 108.7 . . ?
C37 C36 H36B 108.7 . . ?
N1 C37 C36 113.0(4) . . ?
N1 C37 H37A 109.0 . . ?
N1 C37 H37B 109.0 . . ?
C36 C37 H37A 109.0 . . ?
C36 C37 H37B 109.0 . . ?
H37A C37 H37B 107.8 . . ?
N1 C38 H38A 109.5 . . ?
N1 C38 H38B 109.5 . . ?
N1 C38 H38C 109.5 . . ?
H38A C38 H38B 109.5 . . ?
H38A C38 H38C 109.5 . . ?
H38B C38 H38C 109.5 . . ?
N1 C39 H39A 109.5 . . ?
N1 C39 H39B 109.5 . . ?
N1 C39 H39C 109.5 . . ?
H39A C39 H39B 109.5 . . ?
H39A C39 H39C 109.5 . . ?
H39B C39 H39C 109.5 . . ?
N3 C40 H40A 109.5 . . ?
N3 C40 H40B 109.5 . . ?
N3 C40 H40C 109.5 . . ?
H40A C40 H40B 109.5 . . ?
H40A C40 H40C 109.5 . . ?
H40B C40 H40C 109.5 . . ?
N3 C41 H41A 109.5 . . ?
N3 C41 H41B 109.5 . . ?
N3 C41 H41C 109.5 . . ?
H41A C41 H41B 109.5 . . ?
H41A C41 H41C 109.5 . . ?
H41B C41 H41C 109.5 . . ?
N2 C42 H42A 109.5 . . ?
N2 C42 H42B 109.5 . . ?
N2 C42 H42C 109.5 . . ?
H42A C42 H42B 109.5 . . ?
H42A C42 H42C 109.5 . . ?
H42B C42 H42C 109.5 . . ?
Mg1 C43 H43A 109.9 . . ?
Mg1 C43 H43B 109.9 . . ?
H43A C43 H43B 108.3 . . ?
C45 C43 Mg1 108.9(5) . . ?
C45 C43 H43A 109.9 . . ?
C45 C43 H43B 109.9 . . ?
C45A C43 Mg1 118.6(11) . . ?
Mg1 C44 H44A 109.6 . . ?
Mg1 C44 H44B 109.6 . . ?
H44A C44 H44B 108.1 . . ?
C48 C44 Mg1 110.4(3) . . ?
C48 C44 H44A 109.6 . . ?
C48 C44 H44B 109.6 . . ?
C43 C45 H45A 106.9 . . ?
C43 C45 H45B 106.9 . . ?
H45A C45 H45B 106.7 . . ?
C46 C45 C43 121.8(11) . . ?
C46 C45 H45A 106.9 . . ?
C46 C45 H45B 106.9 . . ?
C45 C46 H46A 108.7 . . ?
C45 C46 H46B 108.7 . . ?
H46A C46 H46B 107.6 . . ?
C47 C46 C45 114.3(12) . . ?
C47 C46 H46A 108.7 . . ?
C47 C46 H46B 108.7 . . ?
C46 C47 H47A 109.5 . . ?
C46 C47 H47B 109.5 . . ?
C46 C47 H47C 109.5 . . ?
H47A C47 H47B 109.5 . . ?
H47A C47 H47C 109.5 . . ?
H47B C47 H47C 109.5 . . ?
C44 C48 H48A 107.5 . . ?
C44 C48 H48B 107.5 . . ?
H48A C48 H48B 107.0 . . ?
C49 C48 C44 119.3(5) . . ?
C49 C48 H48A 107.5 . . ?
C49 C48 H48B 107.5 . . ?
C48 C49 H49A 108.4 . . ?
C48 C49 H49B 108.4 . . ?
H49A C49 H49B 107.4 . . ?
C50 C49 C48 115.6(7) . . ?
C50 C49 H49A 108.4 . . ?
C50 C49 H49B 108.4 . . ?
C49 C50 H50A 109.5 . . ?
C49 C50 H50B 109.5 . . ?
C49 C50 H50C 109.5 . . ?
H50A C50 H50B 109.5 . . ?
H50A C50 H50C 109.5 . . ?
H50B C50 H50C 109.5 . . ?
H46C C46A H46D 107.5 . . ?
C47A C46A H46C 108.4 . . ?
C47A C46A H46D 108.4 . . ?
C47A C46A C45A 115(3) . . ?
C45A C46A H46C 108.4 . . ?
C45A C46A H46D 108.4 . . ?
C46A C47A H47D 109.5 . . ?
C46A C47A H47E 109.5 . . ?
C46A C47A H47F 109.5 . . ?
H47D C47A H47E 109.5 . . ?
H47D C47A H47F 109.5 . . ?
H47E C47A H47F 109.5 . . ?
C43 C45A H45C 108.3 . . ?
C43 C45A H45D 108.3 . . ?
C46A C45A C43 116(3) . . ?
C46A C45A H45C 108.3 . . ?
C46A C45A H45D 108.3 . . ?
H45C C45A H45D 107.4 . . ?

loop_
_geom_bond_atom_site_label_1
_geom_bond_atom_site_label_2
_geom_bond_distance
_geom_bond_site_symmetry_2
_geom_bond_publ_flag
Mg1 Na1 3.146(2) . ?
Mg1 Na2 3.137(2) . ?
Mg1 O1 2.011(3) . ?
Mg1 O2 2.009(3) . ?
Mg1 C3 2.854(5) . ?
Mg1 C8 2.838(4) . ?
Mg1 C43 2.203(6) . ?
Mg1 C44 2.204(5) . ?
Na1 O1 2.279(3) . ?
Na1 N1 2.614(4) . ?
Na1 N2 2.558(4) . ?
Na1 N3 2.520(4) . ?
Na2 O2 2.267(3) . ?
Na2 N4 2.492(5) . ?
Na2 N5 2.514(5) . ?
Na2 N6 2.618(4) . ?
O1 C8 1.348(5) . ?
O2 C3 1.349(5) . ?
N1 C37 1.465(7) . ?
N1 C38 1.474(7) . ?
N1 C39 1.444(7) . ?
N2 C35 1.462(6) . ?
N2 C36 1.481(7) . ?
N2 C42 1.474(7) . ?
N3 C34 1.461(7) . ?
N3 C40 1.465(7) . ?
N3 C41 1.474(7) . ?
N4 C28 1.469(8) . ?
N4 C29 1.459(7) . ?
N4 C30 1.451(8) . ?
N5 C26 1.491(7) . ?
N5 C27 1.462(7) . ?
N5 C31 1.437(9) . ?
N6 C25 1.454(7) . ?
N6 C32 1.473(7) . ?
N6 C33 1.464(8) . ?
C1 H1 0.9500 . ?
C1 C2 1.394(7) . ?
C1 C6 1.380(7) . ?
C2 C3 1.421(6) . ?
C2 C17 1.537(6) . ?
C3 C4 1.420(6) . ?
C4 C5 1.403(7) . ?
C4 C7 1.510(6) . ?
C5 C6 1.406(7) . ?
C5 C14 1.508(6) . ?
C6 C13 1.504(7) . ?
C7 C8 1.410(6) . ?
C7 C12 1.414(6) . ?
C8 C9 1.428(6) . ?
C9 C10 1.390(6) . ?
C9 C21 1.543(6) . ?
C10 H10 0.9500 . ?
C10 C11 1.375(7) . ?
C11 C12 1.396(7) . ?
C11 C16 1.520(6) . ?
C12 C15 1.499(7) . ?
C13 H13A 0.9800 . ?
C13 H13B 0.9800 . ?
C13 H13C 0.9800 . ?
C14 H14A 0.9800 . ?
C14 H14B 0.9800 . ?
C14 H14C 0.9800 . ?
C15 H15A 0.9800 . ?
C15 H15B 0.9800 . ?
C15 H15C 0.9800 . ?
C16 H16A 0.9800 . ?
C16 H16B 0.9800 . ?
C16 H16C 0.9800 . ?
C17 C18 1.548(7) . ?
C17 C19 1.524(8) . ?
C17 C20 1.535(7) . ?
C18 H18A 0.9800 . ?
C18 H18B 0.9800 . ?
C18 H18C 0.9800 . ?
C19 H19A 0.9800 . ?
C19 H19B 0.9800 . ?
C19 H19C 0.9800 . ?
C20 H20A 0.9800 . ?
C20 H20B 0.9800 . ?
C20 H20C 0.9800 . ?
C21 C22 1.535(7) . ?
C21 C23 1.541(7) . ?
C21 C24 1.490(8) . ?
C22 H22A 0.9800 . ?
C22 H22B 0.9800 . ?
C22 H22C 0.9800 . ?
C23 H23A 0.9800 . ?
C23 H23B 0.9800 . ?
C23 H23C 0.9800 . ?
C24 H24A 0.9800 . ?
C24 H24B 0.9800 . ?
C24 H24C 0.9800 . ?
C25 H25A 0.9900 . ?
C25 H25B 0.9900 . ?
C25 C26 1.502(10) . ?
C26 H26A 0.9900 . ?
C26 H26B 0.9900 . ?
C27 H27A 0.9900 . ?
C27 H27B 0.9900 . ?
C27 C28 1.514(8) . ?
C28 H28A 0.9900 . ?
C28 H28B 0.9900 . ?
C29 H29A 0.9800 . ?
C29 H29B 0.9800 . ?
C29 H29C 0.9800 . ?
C30 H30A 0.9800 . ?
C30 H30B 0.9800 . ?
C30 H30C 0.9800 . ?
C31 H31A 0.9800 . ?
C31 H31B 0.9800 . ?
C31 H31C 0.9800 . ?
C32 H32A 0.9800 . ?
C32 H32B 0.9800 . ?
C32 H32C 0.9800 . ?
C33 H33A 0.9800 . ?
C33 H33B 0.9800 . ?
C33 H33C 0.9800 . ?
C34 H34A 0.9900 . ?
C34 H34B 0.9900 . ?
C34 C35 1.504(8) . ?
C35 H35A 0.9900 . ?
C35 H35B 0.9900 . ?
C36 H36A 0.9900 . ?
C36 H36B 0.9900 . ?
C36 C37 1.515(9) . ?
C37 H37A 0.9900 . ?
C37 H37B 0.9900 . ?
C38 H38A 0.9800 . ?
C38 H38B 0.9800 . ?
C38 H38C 0.9800 . ?
C39 H39A 0.9800 . ?
C39 H39B 0.9800 . ?
C39 H39C 0.9800 . ?
C40 H40A 0.9800 . ?
C40 H40B 0.9800 . ?
C40 H40C 0.9800 . ?
C41 H41A 0.9800 . ?
C41 H41B 0.9800 . ?
C41 H41C 0.9800 . ?
C42 H42A 0.9800 . ?
C42 H42B 0.9800 . ?
C42 H42C 0.9800 . ?
C43 H43A 0.9900 . ?
C43 H43B 0.9900 . ?
C43 C45 1.539(14) . ?
C43 C45A 1.56(4) . ?
C44 H44A 0.9900 . ?
C44 H44B 0.9900 . ?
C44 C48 1.521(7) . ?
C45 H45A 0.9900 . ?
C45 H45B 0.9900 . ?
C45 C46 1.504(10) . ?
C46 H46A 0.9900 . ?
C46 H46B 0.9900 . ?
C46 C47 1.498(11) . ?
C47 H47A 0.9800 . ?
C47 H47B 0.9800 . ?
C47 H47C 0.9800 . ?
C48 H48A 0.9900 . ?
C48 H48B 0.9900 . ?
C48 C49 1.474(8) . ?
C49 H49A 0.9900 . ?
C49 H49B 0.9900 . ?
C49 C50 1.451(12) . ?
C50 H50A 0.9800 . ?
C50 H50B 0.9800 . ?
C50 H50C 0.9800 . ?
C46A H46C 0.9900 . ?
C46A H46D 0.9900 . ?
C46A C47A 1.501(13) . ?
C46A C45A 1.508(13) . ?
C47A H47D 0.9800 . ?
C47A H47E 0.9800 . ?
C47A H47F 0.9800 . ?
C45A H45C 0.9900 . ?
C45A H45D 0.9900 . ?

loop_
_geom_torsion_atom_site_label_1
_geom_torsion_atom_site_label_2
_geom_torsion_atom_site_label_3
_geom_torsion_atom_site_label_4
_geom_torsion
_geom_torsion_site_symmetry_1
_geom_torsion_site_symmetry_2
_geom_torsion_site_symmetry_3
_geom_torsion_site_symmetry_4
_geom_torsion_publ_flag
Mg1 O1 C8 C7 67.5(4) . . . . ?
Mg1 O1 C8 C9 -112.3(4) . . . . ?
Mg1 O2 C3 C2 -112.2(4) . . . . ?
Mg1 O2 C3 C4 66.5(4) . . . . ?
Mg1 C3 C4 C5 -138.1(4) . . . . ?
Mg1 C3 C4 C7 46.9(4) . . . . ?
Mg1 C8 C9 C10 125.9(4) . . . . ?
Mg1 C8 C9 C21 -56.0(5) . . . . ?
Mg1 C43 C45 C46 150.2(8) . . . . ?
Mg1 C43 C45A C46A 168.7(18) . . . . ?
Mg1 C44 C48 C49 156.8(5) . . . . ?
Na1 O1 C8 Mg1 -139.2(5) . . . . ?
Na1 O1 C8 C7 -71.7(6) . . . . ?
Na1 O1 C8 C9 108.5(5) . . . . ?
Na1 N1 C37 C36 29.9(5) . . . . ?
Na1 N2 C35 C34 37.7(5) . . . . ?
Na1 N2 C36 C37 49.3(5) . . . . ?
Na1 N3 C34 C35 46.8(5) . . . . ?
Na2 O2 C3 Mg1 -139.8(5) . . . . ?
Na2 O2 C3 C2 108.0(5) . . . . ?
Na2 O2 C3 C4 -73.2(5) . . . . ?
Na2 N4 C28 C27 45.9(5) . . . . ?
Na2 N5 C26 C25 49.3(6) . . . . ?
Na2 N5 C27 C28 39.3(6) . . . . ?
Na2 N6 C25 C26 25.4(6) . . . . ?
O1 C8 C9 C10 174.9(4) . . . . ?
O1 C8 C9 C21 -7.0(6) . . . . ?
O2 C3 C4 C5 -174.4(4) . . . . ?
O2 C3 C4 C7 10.6(6) . . . . ?
N2 C36 C37 N1 -55.9(6) . . . . ?
N3 C34 C35 N2 -61.1(6) . . . . ?
N5 C27 C28 N4 -61.0(7) . . . . ?
N6 C25 C26 N5 -53.1(7) . . . . ?
C1 C2 C3 Mg1 126.8(4) . . . . ?
C1 C2 C3 O2 175.5(4) . . . . ?
C1 C2 C3 C4 -3.3(6) . . . . ?
C1 C2 C17 C18 -2.1(6) . . . . ?
C1 C2 C17 C19 -122.5(5) . . . . ?
C1 C2 C17 C20 115.7(5) . . . . ?
C2 C1 C6 C5 4.4(7) . . . . ?
C2 C1 C6 C13 -176.0(5) . . . . ?
C2 C3 C4 C5 4.4(6) . . . . ?
C2 C3 C4 C7 -170.6(4) . . . . ?
C3 C2 C17 C18 179.4(4) . . . . ?
C3 C2 C17 C19 59.0(6) . . . . ?
C3 C2 C17 C20 -62.9(5) . . . . ?
C3 C4 C5 C6 -1.1(6) . . . . ?
C3 C4 C5 C14 175.9(4) . . . . ?
C3 C4 C7 C8 -77.1(5) . . . . ?
C3 C4 C7 C12 106.4(5) . . . . ?
C4 C5 C6 C1 -3.2(6) . . . . ?
C4 C5 C6 C13 177.2(4) . . . . ?
C4 C7 C8 Mg1 46.8(4) . . . . ?
C4 C7 C8 O1 9.4(6) . . . . ?
C4 C7 C8 C9 -170.8(4) . . . . ?
C4 C7 C12 C11 174.7(4) . . . . ?
C4 C7 C12 C15 -5.4(6) . . . . ?
C5 C4 C7 C8 107.7(5) . . . . ?
C5 C4 C7 C12 -68.8(5) . . . . ?
C6 C1 C2 C3 -1.0(7) . . . . ?
C6 C1 C2 C17 -179.6(4) . . . . ?
C7 C4 C5 C6 174.0(4) . . . . ?
C7 C4 C5 C14 -9.0(6) . . . . ?
C7 C8 C9 C10 -4.9(6) . . . . ?
C7 C8 C9 C21 173.2(4) . . . . ?
C8 C7 C12 C11 -1.7(6) . . . . ?
C8 C7 C12 C15 178.2(4) . . . . ?
C8 C9 C10 C11 0.5(7) . . . . ?
C8 C9 C21 C22 -176.8(5) . . . . ?
C8 C9 C21 C23 -59.7(6) . . . . ?
C8 C9 C21 C24 61.2(6) . . . . ?
C9 C10 C11 C12 3.4(7) . . . . ?
C9 C10 C11 C16 -176.6(4) . . . . ?
C10 C9 C21 C22 1.3(7) . . . . ?
C10 C9 C21 C23 118.3(5) . . . . ?
C10 C9 C21 C24 -120.8(5) . . . . ?
C10 C11 C12 C7 -2.8(6) . . . . ?
C10 C11 C12 C15 177.3(4) . . . . ?
C12 C7 C8 Mg1 -136.8(4) . . . . ?
C12 C7 C8 O1 -174.2(4) . . . . ?
C12 C7 C8 C9 5.6(6) . . . . ?
C14 C5 C6 C1 179.8(4) . . . . ?
C14 C5 C6 C13 0.2(7) . . . . ?
C16 C11 C12 C7 177.3(4) . . . . ?
C16 C11 C12 C15 -2.7(7) . . . . ?
C17 C2 C3 Mg1 -54.6(5) . . . . ?
C17 C2 C3 O2 -6.0(6) . . . . ?
C17 C2 C3 C4 175.3(4) . . . . ?
C21 C9 C10 C11 -177.6(4) . . . . ?
C26 N5 C27 C28 156.2(5) . . . . ?
C27 N5 C26 C25 -68.7(7) . . . . ?
C29 N4 C28 C27 170.4(5) . . . . ?
C30 N4 C28 C27 -68.2(6) . . . . ?
C31 N5 C26 C25 170.0(5) . . . . ?
C31 N5 C27 C28 -83.0(6) . . . . ?
C32 N6 C25 C26 -71.5(6) . . . . ?
C33 N6 C25 C26 169.5(5) . . . . ?
C35 N2 C36 C37 -68.7(6) . . . . ?
C36 N2 C35 C34 155.5(4) . . . . ?
C38 N1 C37 C36 171.0(5) . . . . ?
C39 N1 C37 C36 -71.4(6) . . . . ?
C40 N3 C34 C35 -69.0(5) . . . . ?
C41 N3 C34 C35 171.2(4) . . . . ?
C42 N2 C35 C34 -84.4(5) . . . . ?
C42 N2 C36 C37 170.4(5) . . . . ?
C43 C45 C46 C47 61.3(16) . . . . ?
C44 C48 C49 C50 59.8(9) . . . . ?
C47A C46A C45A C43 -65(4) . . . . ?
